data_7249459
loop_
_publ_author_name
'Chen, Meiling'
'Chen, Yuzhuo'
'Zhang, Ting'
'Zhang, Hua'
'Xiao, Zhiwen'
'Su, Zhongzhen'
'Wu, Yunan'

_publ_section_title
;
 Molecular design and functional outcomes of RTP and TADF traits in
 isomers
;
_journal_issue 44
_journal_name_full 'RSC Advances'
_journal_page_first 32221
_journal_page_last 32228
_journal_paper_doi 10.1039/D4RA05807K
_journal_volume 14
_journal_year 2024
_chemical_formula_moiety 'C33 H19 F3 N2 O2'
_chemical_formula_sum 'C33 H19 F3 N2 O2'
_chemical_formula_weight 532.50
_space_group_crystal_system monoclinic
_space_group_IT_number 14
_space_group_name_Hall '-P 2yn'
_space_group_name_H-M_alt 'P 1 21/n 1'
_atom_sites_solution_hydrogens geom
_atom_sites_solution_primary dual
_audit_creation_date 2019-01-04
_audit_creation_method
;
Olex2 1.2
(compiled 2018.05.29 svn.r3508 for OlexSys, GUI svn.r5506)
;
_audit_update_record
;
2024-05-04 deposited with the CCDC.	2024-10-07 downloaded from the CCDC.
;
_cell_angle_alpha 90
_cell_angle_beta 98.318(2)
_cell_angle_gamma 90
_cell_formula_units_Z 4
_cell_length_a 14.1951(3)
_cell_length_b 10.5832(2)
_cell_length_c 17.5467(3)
_cell_measurement_reflns_used 3883
_cell_measurement_temperature 292.9(3)
_cell_measurement_theta_max 74.7420
_cell_measurement_theta_min 4.2830
_cell_volume 2608.30(9)
_computing_cell_refinement 'CrysAlisPro 1.171.39.46 (Rigaku OD, 2018)'
_computing_data_collection 'CrysAlisPro 1.171.39.46 (Rigaku OD, 2018)'
_computing_data_reduction 'CrysAlisPro 1.171.39.46 (Rigaku OD, 2018)'
_computing_molecular_graphics 'Olex2 (Dolomanov et al., 2009)'
_computing_publication_material 'Olex2 (Dolomanov et al., 2009)'
_computing_structure_refinement 'ShelXL (Sheldrick, 2015)'
_computing_structure_solution 'ShelXT (Sheldrick, 2015)'
_diffrn_ambient_environment air
_diffrn_ambient_temperature 292.9(3)
_diffrn_detector 'CCD plate'
_diffrn_detector_area_resol_mean 5.2913
_diffrn_detector_type AtlasS2
_diffrn_measured_fraction_theta_full 0.990
_diffrn_measured_fraction_theta_max 0.957
_diffrn_measurement_details
;
List of Runs (angles in degrees, time in seconds):

  # Type    Start    End  Width  t~exp~   \w     \q     \k     \f   Frames
#--------------------------------------------------------------------------
  1  \w   -105.00 -17.00   1.00    4.04    --  -41.14 -38.00  30.00   88
  2  \w   -115.00 -25.00   1.00    4.04    --  -41.14 -38.00 120.00   90
  3  \w     38.00 135.00   1.00   16.18    --  109.40 -45.00-120.00   97
  4  \w     81.00 169.00   1.00   16.18    --  109.40  30.00  60.00   88
  5  \w     36.00  97.00   1.00   16.18    --  109.40-125.00 150.00   61
  6  \w     38.00 135.00   1.00   16.18    --  109.40 -77.00 120.00   97
;
_diffrn_measurement_device 'four-circle diffractometer'
_diffrn_measurement_device_type 'SuperNova, Dual, Cu at home/near, AtlasS2'
_diffrn_measurement_method '\w scans'
_diffrn_orient_matrix_type 'CrysAlisPro convention (1999,Acta A55,543-557)'
_diffrn_orient_matrix_UB_11 -0.0497728000
_diffrn_orient_matrix_UB_12 0.0098842000
_diffrn_orient_matrix_UB_13 0.0721746000
_diffrn_orient_matrix_UB_21 -0.0949281000
_diffrn_orient_matrix_UB_22 -0.0395401000
_diffrn_orient_matrix_UB_23 -0.0480733000
_diffrn_orient_matrix_UB_31 0.0235338000
_diffrn_orient_matrix_UB_32 -0.1396944000
_diffrn_orient_matrix_UB_33 0.0187329000
_diffrn_radiation_monochromator mirror
_diffrn_radiation_probe x-ray
_diffrn_radiation_type CuK\a
_diffrn_radiation_wavelength 1.54184
_diffrn_reflns_av_R_equivalents 0.0251
_diffrn_reflns_av_unetI/netI 0.0339
_diffrn_reflns_Laue_measured_fraction_full 0.990
_diffrn_reflns_Laue_measured_fraction_max 0.957
_diffrn_reflns_limit_h_max 17
_diffrn_reflns_limit_h_min -14
_diffrn_reflns_limit_k_max 8
_diffrn_reflns_limit_k_min -12
_diffrn_reflns_limit_l_max 21
_diffrn_reflns_limit_l_min -19
_diffrn_reflns_number 8076
_diffrn_reflns_point_group_measured_fraction_full 0.990
_diffrn_reflns_point_group_measured_fraction_max 0.957
_diffrn_reflns_theta_full 67.684
_diffrn_reflns_theta_max 74.922
_diffrn_reflns_theta_min 3.751
_diffrn_source 'micro-focus sealed X-ray tube'
_diffrn_source_type 'SuperNova (Cu) X-ray Source'
_exptl_absorpt_coefficient_mu 0.832
_exptl_absorpt_correction_T_max 1.00000
_exptl_absorpt_correction_T_min 0.14097
_exptl_absorpt_correction_type multi-scan
_exptl_absorpt_process_details
;
CrysAlisPro 1.171.39.46 (Rigaku Oxford Diffraction, 2018)
Empirical absorption correction using spherical harmonics,
 implemented in SCALE3 ABSPACK scaling algorithm.
;
_exptl_crystal_colour yellow
_exptl_crystal_colour_primary yellow
_exptl_crystal_density_diffrn 1.356
_exptl_crystal_description block
_exptl_crystal_F_000 1096
_exptl_crystal_size_max 0.400
_exptl_crystal_size_mid 0.300
_exptl_crystal_size_min 0.060
_refine_diff_density_max 0.577
_refine_diff_density_min -0.423
_refine_diff_density_rms 0.051
_refine_ls_extinction_method none
_refine_ls_goodness_of_fit_ref 1.048
_refine_ls_hydrogen_treatment constr
_refine_ls_matrix_type full
_refine_ls_number_parameters 361
_refine_ls_number_reflns 5132
_refine_ls_number_restraints 0
_refine_ls_restrained_S_all 1.048
_refine_ls_R_factor_all 0.0772
_refine_ls_R_factor_gt 0.0643
_refine_ls_shift/su_max 0.000
_refine_ls_shift/su_mean 0.000
_refine_ls_structure_factor_coef Fsqd
_refine_ls_weighting_details 'w=1/[\s^2^(Fo^2^)+(0.1105P)^2^+0.5211P] where P=(Fo^2^+2Fc^2^)/3'
_refine_ls_weighting_scheme calc
_refine_ls_wR_factor_gt 0.1798
_refine_ls_wR_factor_ref 0.1967
_reflns_Friedel_coverage 0.000
_reflns_number_gt 4049
_reflns_number_total 5132
_reflns_threshold_expression 'I > 2\s(I)'
_cod_data_source_file d4ra05807k2.cif
_cod_data_source_block 19010403
_cod_database_code 7249459
_shelx_shelxl_version_number 2014/7
_chemical_oxdiff_formula 'C H O N F'
_chemical_oxdiff_usercomment 3Fmo
_shelx_space_group_comment
;
The symmetry employed for this shelxl refinement is uniquely defined
by the following loop, which should always be used as a source of
symmetry information in preference to the above space-group names.
They are only intended as comments.
;
_reflns_odcompleteness_completeness 98.74
_reflns_odcompleteness_iscentric 1
_reflns_odcompleteness_theta 67.46
_olex2_refinement_description
;
1. Fixed Uiso
 At 1.2 times of:
  All C(H) groups
2.a Aromatic/amide H refined with riding coordinates:
 C009(H009), C00C(H00C), C00F(H00F), C00H(H00H), C00J(H00J), C00M(H00M),
 C00N(H00N), C00O(H00O), C00P(H00P), C00T(H00T), C00V(H00V), C00W(H00W),
 C00X(H00X), C00Y(H00Y), C010(H010), C011(H011), C012(H012), C013(H013),
 C014(H014)
;
_olex2_submission_special_instructions 'No special instructions were received'
_oxdiff_exptl_absorpt_empirical_details
;
Empirical correction (ABSPACK) includes:
- Absorption correction using spherical harmonics
- Frame scaling
;
_oxdiff_exptl_absorpt_empirical_full_max 5.707
_oxdiff_exptl_absorpt_empirical_full_min 0.409

loop_
_space_group_symop_operation_xyz
'x, y, z'
'-x+1/2, y+1/2, -z+1/2'
'-x, -y, -z'
'x-1/2, -y-1/2, z-1/2'

loop_
_atom_site_label
_atom_site_type_symbol
_atom_site_fract_x
_atom_site_fract_y
_atom_site_fract_z
_atom_site_U_iso_or_equiv
_atom_site_adp_type
_atom_site_occupancy
_atom_site_site_symmetry_order
_atom_site_calc_flag
_atom_site_refinement_flags_posn
_atom_site_refinement_flags_adp
_atom_site_refinement_flags_occupancy
_atom_site_disorder_assembly
_atom_site_disorder_group
O001 O 0.46939(13) 0.45292(16) 0.31482(9) 0.0595(4) Uani 1 1 d . . . . .
O002 O 0.48757(13) 0.22837(16) 0.54066(9) 0.0617(4) Uani 1 1 d . . . . .
N003 N 0.49623(13) 0.31534(15) 0.41983(9) 0.0455(4) Uani 1 1 d . . . . .
N004 N 0.11932(14) 0.60719(19) 0.31483(10) 0.0562(5) Uani 1 1 d . . . . .
C005 C 0.45158(15) 0.41786(18) 0.37641(11) 0.0454(4) Uani 1 1 d . . . . .
C006 C 0.55884(14) 0.22759(18) 0.39167(11) 0.0445(4) Uani 1 1 d . . . . .
C007 C 0.38107(14) 0.46950(19) 0.42222(10) 0.0449(4) Uani 1 1 d . . . . .
C008 C 0.38662(15) 0.40230(19) 0.49019(11) 0.0461(4) Uani 1 1 d . . . . .
C009 C 0.31607(15) 0.56544(19) 0.40396(11) 0.0473(4) Uani 1 1 d . . . . .
H009 H 0.3137 0.6101 0.3581 0.057 Uiso 1 1 calc R . . . .
C00A C 0.46033(16) 0.30413(19) 0.49047(11) 0.0475(5) Uani 1 1 d . . . . .
C00B C 0.25388(16) 0.5935(2) 0.45636(11) 0.0484(5) Uani 1 1 d . . . . .
C00C C 0.61860(16) 0.2659(2) 0.34038(12) 0.0519(5) Uani 1 1 d . . . . .
H00C H 0.6200 0.3502 0.3256 0.062 Uiso 1 1 calc R . . . .
C00D C 0.18349(16) 0.6973(2) 0.44059(12) 0.0505(5) Uani 1 1 d . . . . .
C00E C 0.15467(16) 0.6152(2) 0.24533(12) 0.0526(5) Uani 1 1 d . . . . .
C00F C 0.32660(18) 0.4287(2) 0.54344(12) 0.0550(5) Uani 1 1 d . . . . .
H00F H 0.3304 0.3842 0.5895 0.066 Uiso 1 1 calc R . . . .
C00G C 0.12160(17) 0.7057(2) 0.37077(12) 0.0540(5) Uani 1 1 d . . . . .
C00H C 0.26014(17) 0.5248(2) 0.52529(12) 0.0555(5) Uani 1 1 d . . . . .
H00H H 0.2185 0.5441 0.5600 0.067 Uiso 1 1 calc R . . . .
F00I F 0.7231(3) -0.0451(3) 0.22684(14) 0.1606(14) Uani 1 1 d . . . . .
C00J C 0.55768(17) 0.1015(2) 0.41392(14) 0.0552(5) Uani 1 1 d . . . . .
H00J H 0.5175 0.0753 0.4483 0.066 Uiso 1 1 calc R . . . .
C00K C 0.13530(17) 0.5006(2) 0.20518(13) 0.0582(6) Uani 1 1 d . . . . .
C00L C 0.67522(18) 0.0534(2) 0.33322(13) 0.0572(5) Uani 1 1 d . . . . .
C00M C 0.20364(18) 0.7134(2) 0.21698(13) 0.0592(6) Uani 1 1 d . . . . .
H00M H 0.2152 0.7886 0.2442 0.071 Uiso 1 1 calc R . . . .
C00N C 0.67623(19) 0.1784(2) 0.31112(14) 0.0596(6) Uani 1 1 d . . . . .
H00N H 0.7159 0.2040 0.2763 0.072 Uiso 1 1 calc R . . . .
C00O C 0.61643(19) 0.0151(2) 0.38484(15) 0.0602(6) Uani 1 1 d . . . . .
H00O H 0.6163 -0.0690 0.4002 0.072 Uiso 1 1 calc R . . . .
C00P C 0.17907(18) 0.7925(2) 0.49483(14) 0.0593(6) Uani 1 1 d . . . . .
H00P H 0.2183 0.7877 0.5420 0.071 Uiso 1 1 calc R . . . .
F00Q F 0.7296(3) -0.1538(2) 0.3242(2) 0.1764(18) Uani 1 1 d . . . . .
C00R C 0.08547(18) 0.4210(3) 0.25192(15) 0.0628(6) Uani 1 1 d . . . . .
C00S C 0.07729(17) 0.4892(3) 0.31922(14) 0.0621(6) Uani 1 1 d . . . . .
C00T C 0.0607(2) 0.8079(3) 0.35649(15) 0.0709(7) Uani 1 1 d . . . . .
H00T H 0.0201 0.8131 0.3100 0.085 Uiso 1 1 calc R . . . .
F00U F 0.82667(19) -0.0126(4) 0.3174(3) 0.1800(17) Uani 1 1 d . . . . .
C00V C 0.1181(2) 0.8934(3) 0.48027(16) 0.0685(7) Uani 1 1 d . . . . .
H00V H 0.1163 0.9556 0.5175 0.082 Uiso 1 1 calc R . . . .
C00W C 0.2349(2) 0.6957(3) 0.14656(15) 0.0682(7) Uani 1 1 d . . . . .
H00W H 0.2694 0.7592 0.1265 0.082 Uiso 1 1 calc R . . . .
C00X C 0.2153(2) 0.5835(3) 0.10532(15) 0.0741(7) Uani 1 1 d . . . . .
H00X H 0.2354 0.5747 0.0575 0.089 Uiso 1 1 calc R . . . .
C00Y C 0.1673(2) 0.4869(3) 0.13351(15) 0.0717(7) Uani 1 1 d . . . . .
H00Y H 0.1558 0.4124 0.1056 0.086 Uiso 1 1 calc R . . . .
C00Z C 0.7381(2) -0.0390(3) 0.30116(18) 0.0746(7) Uani 1 1 d . . . . .
C010 C 0.0340(2) 0.4386(3) 0.37804(19) 0.0827(8) Uani 1 1 d . . . . .
H010 H 0.0299 0.4834 0.4230 0.099 Uiso 1 1 calc R . . . .
C011 C 0.0596(2) 0.9024(3) 0.41067(17) 0.0755(8) Uani 1 1 d . . . . .
H011 H 0.0196 0.9717 0.4002 0.091 Uiso 1 1 calc R . . . .
C012 C 0.0467(2) 0.2996(3) 0.2429(2) 0.0821(8) Uani 1 1 d . . . . .
H012 H 0.0505 0.2538 0.1982 0.098 Uiso 1 1 calc R . . . .
C013 C 0.0037(3) 0.2494(4) 0.2998(3) 0.0997(11) Uani 1 1 d . . . . .
H013 H -0.0216 0.1683 0.2941 0.120 Uiso 1 1 calc R . . . .
C014 C -0.0033(3) 0.3171(4) 0.3665(3) 0.1024(12) Uani 1 1 d . . . . .
H014 H -0.0336 0.2804 0.4045 0.123 Uiso 1 1 calc R . . . .

loop_
_atom_site_aniso_label
_atom_site_aniso_U_11
_atom_site_aniso_U_22
_atom_site_aniso_U_33
_atom_site_aniso_U_23
_atom_site_aniso_U_13
_atom_site_aniso_U_12
O001 0.0734(11) 0.0611(9) 0.0472(8) 0.0151(7) 0.0193(7) 0.0138(8)
O002 0.0773(11) 0.0606(9) 0.0475(8) 0.0160(7) 0.0103(7) 0.0131(8)
N003 0.0513(10) 0.0426(8) 0.0429(8) 0.0051(6) 0.0078(7) 0.0020(7)
N004 0.0594(12) 0.0646(11) 0.0443(9) -0.0004(8) 0.0065(8) 0.0013(9)
C005 0.0503(11) 0.0450(9) 0.0407(9) 0.0042(7) 0.0064(8) 0.0009(8)
C006 0.0461(11) 0.0432(9) 0.0433(9) 0.0009(7) 0.0034(8) -0.0007(8)
C007 0.0487(11) 0.0467(9) 0.0391(9) 0.0026(7) 0.0057(8) -0.0023(8)
C008 0.0536(12) 0.0455(10) 0.0387(9) 0.0028(7) 0.0051(8) -0.0006(8)
C009 0.0528(12) 0.0478(10) 0.0409(9) 0.0036(7) 0.0059(8) 0.0019(8)
C00A 0.0544(12) 0.0470(10) 0.0408(9) 0.0041(7) 0.0054(8) -0.0019(8)
C00B 0.0500(11) 0.0513(10) 0.0434(9) -0.0018(8) 0.0056(8) 0.0028(8)
C00C 0.0602(13) 0.0452(10) 0.0521(11) 0.0070(8) 0.0145(9) 0.0015(9)
C00D 0.0534(12) 0.0542(11) 0.0452(10) 0.0006(8) 0.0116(9) 0.0036(9)
C00E 0.0505(12) 0.0637(12) 0.0418(10) 0.0005(8) 0.0008(8) 0.0104(10)
C00F 0.0668(14) 0.0596(12) 0.0398(9) 0.0072(8) 0.0112(9) 0.0034(10)
C00G 0.0563(13) 0.0628(12) 0.0437(10) 0.0011(9) 0.0103(9) 0.0078(10)
C00H 0.0627(14) 0.0634(12) 0.0426(10) 0.0001(9) 0.0156(9) 0.0059(10)
F00I 0.218(3) 0.183(3) 0.0850(14) -0.0258(16) 0.0372(17) 0.106(3)
C00J 0.0588(13) 0.0449(10) 0.0645(13) 0.0054(9) 0.0175(10) -0.0036(9)
C00K 0.0563(13) 0.0643(13) 0.0509(11) -0.0037(9) -0.0030(9) 0.0079(10)
C00L 0.0627(14) 0.0518(11) 0.0574(12) -0.0069(9) 0.0098(10) 0.0029(10)
C00M 0.0613(14) 0.0645(13) 0.0508(11) 0.0034(9) 0.0049(10) 0.0087(11)
C00N 0.0687(15) 0.0585(12) 0.0558(12) 0.0032(10) 0.0231(11) 0.0037(11)
C00O 0.0706(15) 0.0402(10) 0.0718(14) 0.0004(9) 0.0168(11) -0.0007(10)
C00P 0.0629(14) 0.0655(13) 0.0508(11) -0.0064(10) 0.0125(10) 0.0077(11)
F00Q 0.269(4) 0.0737(13) 0.223(4) 0.0221(17) 0.158(3) 0.0657(19)
C00R 0.0558(14) 0.0670(14) 0.0625(13) -0.0015(11) -0.0022(10) 0.0028(11)
C00S 0.0553(14) 0.0707(14) 0.0584(12) 0.0071(11) 0.0014(10) 0.0019(11)
C00T 0.0727(17) 0.0837(17) 0.0556(13) 0.0070(12) 0.0074(11) 0.0256(14)
F00U 0.0786(15) 0.176(3) 0.284(4) -0.109(3) 0.022(2) 0.0320(17)
C00V 0.0803(18) 0.0648(14) 0.0650(14) -0.0048(11) 0.0261(13) 0.0119(12)
C00W 0.0658(16) 0.0818(16) 0.0579(13) 0.0095(12) 0.0114(11) 0.0124(13)
C00X 0.0777(18) 0.0943(19) 0.0520(13) -0.0021(12) 0.0157(12) 0.0182(15)
C00Y 0.0777(17) 0.0829(17) 0.0533(12) -0.0141(12) 0.0050(11) 0.0140(14)
C00Z 0.083(2) 0.0613(14) 0.0826(18) -0.0112(13) 0.0212(15) 0.0112(13)
C010 0.081(2) 0.096(2) 0.0727(17) 0.0117(15) 0.0163(14) -0.0092(16)
C011 0.0825(19) 0.0736(16) 0.0730(16) 0.0079(13) 0.0195(14) 0.0323(14)
C012 0.084(2) 0.0735(17) 0.0854(19) -0.0046(15) -0.0004(16) -0.0039(15)
C013 0.100(3) 0.084(2) 0.113(3) 0.005(2) 0.005(2) -0.0178(19)
C014 0.094(3) 0.105(3) 0.111(3) 0.031(2) 0.024(2) -0.019(2)

loop_
_atom_type_symbol
_atom_type_description
_atom_type_scat_dispersion_real
_atom_type_scat_dispersion_imag
_atom_type_scat_source
C C 0.0181 0.0091 'International Tables Vol C Tables 4.2.6.8 and 6.1.1.4'
H H 0.0000 0.0000 'International Tables Vol C Tables 4.2.6.8 and 6.1.1.4'
F F 0.0727 0.0534 'International Tables Vol C Tables 4.2.6.8 and 6.1.1.4'
N N 0.0311 0.0180 'International Tables Vol C Tables 4.2.6.8 and 6.1.1.4'
O O 0.0492 0.0322 'International Tables Vol C Tables 4.2.6.8 and 6.1.1.4'

loop_
_geom_angle_atom_site_label_1
_geom_angle_atom_site_label_2
_geom_angle_atom_site_label_3
_geom_angle
_geom_angle_site_symmetry_1
_geom_angle_site_symmetry_3
_geom_angle_publ_flag
C005 N003 C006 124.39(16) . . ?
C00A N003 C005 110.19(16) . . ?
C00A N003 C006 124.97(16) . . ?
C00E N004 C00G 125.8(2) . . ?
C00E N004 C00S 108.4(2) . . ?
C00S N004 C00G 125.7(2) . . ?
O001 C005 N003 125.55(19) . . ?
O001 C005 C007 128.45(19) . . ?
N003 C005 C007 106.01(15) . . ?
C00C C006 N003 120.48(18) . . ?
C00C C006 C00J 119.8(2) . . ?
C00J C006 N003 119.70(19) . . ?
C008 C007 C005 108.72(18) . . ?
C009 C007 C005 129.06(17) . . ?
C009 C007 C008 122.20(19) . . ?
C007 C008 C00A 108.52(18) . . ?
C007 C008 C00F 121.1(2) . . ?
C00F C008 C00A 130.37(18) . . ?
C007 C009 H009 121.0 . . ?
C007 C009 C00B 118.02(18) . . ?
C00B C009 H009 121.0 . . ?
O002 C00A N003 125.2(2) . . ?
O002 C00A C008 128.33(19) . . ?
N003 C00A C008 106.51(16) . . ?
C009 C00B C00D 120.53(18) . . ?
C009 C00B C00H 119.4(2) . . ?
C00H C00B C00D 120.08(19) . . ?
C006 C00C H00C 120.1 . . ?
C00N C00C C006 119.8(2) . . ?
C00N C00C H00C 120.1 . . ?
C00G C00D C00B 121.96(19) . . ?
C00P C00D C00B 120.2(2) . . ?
C00P C00D C00G 117.8(2) . . ?
N004 C00E C00K 108.5(2) . . ?
C00M C00E N004 128.8(2) . . ?
C00M C00E C00K 122.6(2) . . ?
C008 C00F H00F 121.4 . . ?
C008 C00F C00H 117.20(19) . . ?
C00H C00F H00F 121.4 . . ?
C00D C00G N004 120.2(2) . . ?
C00T C00G N004 119.6(2) . . ?
C00T C00G C00D 120.2(2) . . ?
C00B C00H H00H 118.9 . . ?
C00F C00H C00B 122.1(2) . . ?
C00F C00H H00H 118.9 . . ?
C006 C00J H00J 120.1 . . ?
C00O C00J C006 119.9(2) . . ?
C00O C00J H00J 120.1 . . ?
C00E C00K C00R 107.3(2) . . ?
C00Y C00K C00E 118.1(2) . . ?
C00Y C00K C00R 134.7(3) . . ?
C00N C00L C00Z 119.5(2) . . ?
C00O C00L C00N 119.9(2) . . ?
C00O C00L C00Z 120.5(2) . . ?
C00E C00M H00M 121.2 . . ?
C00E C00M C00W 117.5(2) . . ?
C00W C00M H00M 121.2 . . ?
C00C C00N H00N 119.8 . . ?
C00L C00N C00C 120.5(2) . . ?
C00L C00N H00N 119.8 . . ?
C00J C00O H00O 119.9 . . ?
C00L C00O C00J 120.1(2) . . ?
C00L C00O H00O 119.9 . . ?
C00D C00P H00P 119.2 . . ?
C00V C00P C00D 121.6(2) . . ?
C00V C00P H00P 119.2 . . ?
C00S C00R C00K 106.7(2) . . ?
C012 C00R C00K 134.0(3) . . ?
C012 C00R C00S 119.3(3) . . ?
N004 C00S C00R 109.1(2) . . ?
C010 C00S N004 129.0(3) . . ?
C010 C00S C00R 121.9(3) . . ?
C00G C00T H00T 119.7 . . ?
C011 C00T C00G 120.6(2) . . ?
C011 C00T H00T 119.7 . . ?
C00P C00V H00V 120.0 . . ?
C00P C00V C011 120.1(2) . . ?
C011 C00V H00V 120.0 . . ?
C00M C00W H00W 119.6 . . ?
C00M C00W C00X 120.8(3) . . ?
C00X C00W H00W 119.6 . . ?
C00W C00X H00X 119.2 . . ?
C00Y C00X C00W 121.5(2) . . ?
C00Y C00X H00X 119.2 . . ?
C00K C00Y H00Y 120.3 . . ?
C00X C00Y C00K 119.5(3) . . ?
C00X C00Y H00Y 120.3 . . ?
F00I C00Z C00L 113.2(3) . . ?
F00I C00Z F00Q 105.0(3) . . ?
F00Q C00Z C00L 114.3(3) . . ?
F00U C00Z F00I 104.4(3) . . ?
F00U C00Z C00L 113.4(3) . . ?
F00U C00Z F00Q 105.6(4) . . ?
C00S C010 H010 121.7 . . ?
C00S C010 C014 116.7(3) . . ?
C014 C010 H010 121.7 . . ?
C00T C011 H011 120.1 . . ?
C00V C011 C00T 119.7(2) . . ?
C00V C011 H011 120.1 . . ?
C00R C012 H012 120.3 . . ?
C013 C012 C00R 119.3(3) . . ?
C013 C012 H012 120.3 . . ?
C012 C013 H013 119.5 . . ?
C012 C013 C014 121.0(3) . . ?
C014 C013 H013 119.5 . . ?
C010 C014 H014 119.1 . . ?
C013 C014 C010 121.8(3) . . ?
C013 C014 H014 119.1 . . ?

loop_
_geom_bond_atom_site_label_1
_geom_bond_atom_site_label_2
_geom_bond_distance
_geom_bond_site_symmetry_2
_geom_bond_publ_flag
O001 C005 1.204(2) . ?
O002 C00A 1.212(3) . ?
N003 C005 1.421(2) . ?
N003 C006 1.422(3) . ?
N003 C00A 1.412(3) . ?
N004 C00E 1.387(3) . ?
N004 C00G 1.429(3) . ?
N004 C00S 1.391(3) . ?
C005 C007 1.476(3) . ?
C006 C00C 1.384(3) . ?
C006 C00J 1.391(3) . ?
C007 C008 1.381(3) . ?
C007 C009 1.378(3) . ?
C008 C00A 1.474(3) . ?
C008 C00F 1.381(3) . ?
C009 H009 0.9300 . ?
C009 C00B 1.396(3) . ?
C00B C00D 1.484(3) . ?
C00B C00H 1.403(3) . ?
C00C H00C 0.9300 . ?
C00C C00N 1.383(3) . ?
C00D C00G 1.403(3) . ?
C00D C00P 1.394(3) . ?
C00E C00K 1.410(3) . ?
C00E C00M 1.382(4) . ?
C00F H00F 0.9300 . ?
C00F C00H 1.392(3) . ?
C00G C00T 1.385(3) . ?
C00H H00H 0.9300 . ?
F00I C00Z 1.292(4) . ?
C00J H00J 0.9300 . ?
C00J C00O 1.384(3) . ?
C00K C00R 1.432(4) . ?
C00K C00Y 1.405(4) . ?
C00L C00N 1.379(3) . ?
C00L C00O 1.379(3) . ?
C00L C00Z 1.488(4) . ?
C00M H00M 0.9300 . ?
C00M C00W 1.385(4) . ?
C00N H00N 0.9300 . ?
C00O H00O 0.9300 . ?
C00P H00P 0.9300 . ?
C00P C00V 1.375(4) . ?
F00Q C00Z 1.292(4) . ?
C00R C00S 1.403(4) . ?
C00R C012 1.398(4) . ?
C00S C010 1.383(4) . ?
C00T H00T 0.9300 . ?
C00T C011 1.381(4) . ?
F00U C00Z 1.279(4) . ?
C00V H00V 0.9300 . ?
C00V C011 1.377(4) . ?
C00W H00W 0.9300 . ?
C00W C00X 1.397(4) . ?
C00X H00X 0.9300 . ?
C00X C00Y 1.361(5) . ?
C00Y H00Y 0.9300 . ?
C010 H010 0.9300 . ?
C010 C014 1.393(5) . ?
C011 H011 0.9300 . ?
C012 H012 0.9300 . ?
C012 C013 1.351(5) . ?
C013 H013 0.9300 . ?
C013 C014 1.389(6) . ?
C014 H014 0.9300 . ?
